data_4061024
loop_
_publ_author_name
'Braunschweig, Holger'
'Radacki, Krzysztof'
'Rais, Daniela'
'Seeler, Fabian'

_publ_section_title
;
 Preparation and Structural Characterization of Transition Metal Complexes
 Featuring the Ferrocenyl(bromo)boryl Ligand
;
_journal_coden_ASTM ORGND7
_journal_issue 23
_journal_name_full Organometallics
_journal_page_first 5545
_journal_page_last 5549
_journal_paper_doi 10.1021/om049395b
_journal_volume 23
_journal_year 2004
_chemical_formula_moiety ((C6H11)3P)2PtBr2B(C5H4)Fe(C5H5)
_chemical_formula_sum 'C46 H75 B Br2 Fe P2 Pt'
_chemical_formula_weight 1111.57
_space_group_IT_number 14
_symmetry_cell_setting monoclinic
_symmetry_space_group_name_Hall '-P 2yn'
_symmetry_space_group_name_H-M 'P 1 21/n 1'
_cell_angle_alpha 90.00
_cell_angle_beta 91.7350(10)
_cell_angle_gamma 90.00
_cell_formula_units_Z 4
_cell_length_a 10.2527(7)
_cell_length_b 23.6332(15)
_cell_length_c 19.2560(12)
_cell_measurement_temperature 173(2)
_cell_volume 4663.7(5)
_diffrn_ambient_temperature 173(2)
_exptl_crystal_density_diffrn 1.583
_cod_depositor_comments
;
The following automatic conversions were performed:
'_symmetry_cell_setting' value 'Monoclinic' changed to 'monoclinic'
according to '/home/saulius/struct/CIF-dictionaries/cif_core.dic'
dictionary named 'cif_core.dic' version 2.4.1 from 2010-06-29.

Automatic conversion script
Id: cif_fix_enum 1527 2010-12-29 10:47:43Z saulius 
;
_cod_original_sg_symbol_H-M 'P 21/n'
_cod_database_code 4061024

loop_
_symmetry_equiv_pos_as_xyz
'x, y, z'
'-x+1/2, y+1/2, -z+1/2'
'-x, -y, -z'
'x-1/2, -y-1/2, z-1/2'

loop_
_atom_site_label
_atom_site_type_symbol
_atom_site_fract_x
_atom_site_fract_y
_atom_site_fract_z
_atom_site_U_iso_or_equiv
_atom_site_adp_type
_atom_site_occupancy
_atom_site_symmetry_multiplicity
_atom_site_calc_flag
_atom_site_refinement_flags
_atom_site_disorder_assembly
_atom_site_disorder_group
Pt1 Pt 0.537120(11) 0.234529(4) 0.799369(6) 0.01963(4) Uani 1 1 d . . .
Br1 Br 0.56387(3) 0.213953(14) 0.667179(15) 0.03107(8) Uani 1 1 d . . .
Fe1 Fe 0.27257(4) 0.334214(18) 0.96982(2) 0.02471(10) Uani 1 1 d . . .
P1 P 0.48121(7) 0.13920(3) 0.81472(4) 0.02044(16) Uani 1 1 d . . .
B1 B 0.4925(4) 0.25048(15) 0.89753(18) 0.0233(7) Uani 1 1 d . . .
P2 P 0.62747(8) 0.32335(3) 0.77761(4) 0.02153(16) Uani 1 1 d . . .
Br2 Br 0.61985(3) 0.238955(15) 0.976897(17) 0.03337(8) Uani 1 1 d . . .
C11 C 0.3874(3) 0.11153(13) 0.73836(15) 0.0236(6) Uani 1 1 d . . .
H11A H 0.4473 0.1164 0.6988 0.028 Uiso 1 1 calc R . .
C12 C 0.3544(3) 0.04837(13) 0.73789(17) 0.0301(7) Uani 1 1 d . . .
H12A H 0.4335 0.0261 0.7505 0.036 Uiso 1 1 calc R . .
H12B H 0.2876 0.0404 0.7726 0.036 Uiso 1 1 calc R . .
C13 C 0.3031(4) 0.03102(16) 0.66562(18) 0.0408(9) Uani 1 1 d . . .
H13A H 0.3730 0.0359 0.6318 0.049 Uiso 1 1 calc R . .
H13B H 0.2785 -0.0095 0.6661 0.049 Uiso 1 1 calc R . .
C14 C 0.1857(4) 0.06606(18) 0.6429(2) 0.0454(10) Uani 1 1 d . . .
H14A H 0.1123 0.0577 0.6735 0.055 Uiso 1 1 calc R . .
H14B H 0.1586 0.0555 0.5948 0.055 Uiso 1 1 calc R . .
C15 C 0.2156(4) 0.12895(17) 0.64578(18) 0.0414(9) Uani 1 1 d . . .
H15A H 0.1353 0.1505 0.6336 0.050 Uiso 1 1 calc R . .
H15B H 0.2815 0.1381 0.6110 0.050 Uiso 1 1 calc R . .
C16 C 0.2668(3) 0.14719(14) 0.71774(16) 0.0293(7) Uani 1 1 d . . .
H16A H 0.1982 0.1418 0.7522 0.035 Uiso 1 1 calc R . .
H16B H 0.2905 0.1878 0.7171 0.035 Uiso 1 1 calc R . .
C21 C 0.3975(3) 0.11676(13) 0.89503(15) 0.0232(6) Uani 1 1 d . . .
H21A H 0.4370 0.1396 0.9340 0.028 Uiso 1 1 calc R . .
C22 C 0.4155(3) 0.05411(13) 0.91555(17) 0.0282(7) Uani 1 1 d . . .
H22A H 0.3784 0.0297 0.8781 0.034 Uiso 1 1 calc R . .
H22B H 0.5098 0.0455 0.9209 0.034 Uiso 1 1 calc R . .
C23 C 0.3484(3) 0.04092(15) 0.98355(17) 0.0329(8) Uani 1 1 d . . .
H23A H 0.3564 -0.0001 0.9935 0.040 Uiso 1 1 calc R . .
H23B H 0.3934 0.0617 1.0220 0.040 Uiso 1 1 calc R . .
C24 C 0.2056(4) 0.05705(15) 0.98111(19) 0.0367(8) Uani 1 1 d . . .
H24A H 0.1680 0.0504 1.0272 0.044 Uiso 1 1 calc R . .
H24B H 0.1579 0.0331 0.9467 0.044 Uiso 1 1 calc R . .
C25 C 0.1896(3) 0.11868(14) 0.96136(18) 0.0326(8) Uani 1 1 d . . .
H25A H 0.2311 0.1427 0.9979 0.039 Uiso 1 1 calc R . .
H25B H 0.0956 0.1282 0.9583 0.039 Uiso 1 1 calc R . .
C26 C 0.2512(3) 0.13103(13) 0.89202(16) 0.0255(7) Uani 1 1 d . . .
H26A H 0.2394 0.1715 0.8803 0.031 Uiso 1 1 calc R . .
H26B H 0.2070 0.1083 0.8551 0.031 Uiso 1 1 calc R . .
C31 C 0.6326(3) 0.09561(13) 0.81760(16) 0.0242(6) Uani 1 1 d . . .
H31A H 0.6058 0.0555 0.8259 0.029 Uiso 1 1 calc R . .
C32 C 0.7218(3) 0.11345(15) 0.87947(17) 0.0317(7) Uani 1 1 d . . .
H32A H 0.7511 0.1530 0.8729 0.038 Uiso 1 1 calc R . .
H32B H 0.6726 0.1117 0.9228 0.038 Uiso 1 1 calc R . .
C33 C 0.8407(3) 0.07433(18) 0.8856(2) 0.0430(9) Uani 1 1 d . . .
H33A H 0.8978 0.0866 0.9251 0.052 Uiso 1 1 calc R . .
H33B H 0.8115 0.0352 0.8948 0.052 Uiso 1 1 calc R . .
C34 C 0.9172(4) 0.07552(18) 0.8191(2) 0.0441(9) Uani 1 1 d . . .
H34A H 0.9514 0.1141 0.8114 0.053 Uiso 1 1 calc R . .
H34B H 0.9923 0.0493 0.8234 0.053 Uiso 1 1 calc R . .
C35 C 0.8294(3) 0.05816(16) 0.7580(2) 0.0394(9) Uani 1 1 d . . .
H35A H 0.8010 0.0185 0.7643 0.047 Uiso 1 1 calc R . .
H35B H 0.8791 0.0601 0.7148 0.047 Uiso 1 1 calc R . .
C36 C 0.7094(3) 0.09628(15) 0.75083(17) 0.0317(7) Uani 1 1 d . . .
H36A H 0.6528 0.0830 0.7116 0.038 Uiso 1 1 calc R . .
H36B H 0.7372 0.1355 0.7407 0.038 Uiso 1 1 calc R . .
C41 C 0.3539(3) 0.26432(12) 0.92249(16) 0.0254(7) Uani 1 1 d . . .
C42 C 0.3012(3) 0.25148(13) 0.98906(17) 0.0279(7) Uani 1 1 d . . .
H42A H 0.3498 0.2373 1.0281 0.033 Uiso 1 1 calc R . .
C43 C 0.1670(4) 0.26310(13) 0.98748(18) 0.0320(8) Uani 1 1 d . . .
H43A H 0.1094 0.2574 1.0246 0.038 Uiso 1 1 calc R . .
C44 C 0.1327(3) 0.28472(15) 0.92096(18) 0.0322(7) Uani 1 1 d . . .
H44A H 0.0481 0.2965 0.9056 0.039 Uiso 1 1 calc R . .
C45 C 0.2462(3) 0.28574(14) 0.88131(17) 0.0272(7) Uani 1 1 d . . .
H45A H 0.2505 0.2986 0.8347 0.033 Uiso 1 1 calc R . .
C51 C 0.2105(4) 0.41643(14) 0.96947(19) 0.0350(8) Uani 1 1 d . . .
H51A H 0.1417 0.4315 0.9410 0.042 Uiso 1 1 calc R . .
C52 C 0.1980(4) 0.39235(14) 1.03597(19) 0.0385(9) Uani 1 1 d . . .
H52A H 0.1190 0.3887 1.0602 0.046 Uiso 1 1 calc R . .
C53 C 0.3217(4) 0.37462(14) 1.06037(18) 0.0375(8) Uani 1 1 d . . .
H53A H 0.3409 0.3568 1.1037 0.045 Uiso 1 1 calc R . .
C54 C 0.4123(4) 0.38792(14) 1.00927(19) 0.0355(8) Uani 1 1 d . . .
H54A H 0.5035 0.3807 1.0121 0.043 Uiso 1 1 calc R . .
C55 C 0.3437(3) 0.41400(14) 0.95284(18) 0.0326(8) Uani 1 1 d . . .
H55A H 0.3806 0.4274 0.9113 0.039 Uiso 1 1 calc R . .
C61 C 0.6654(3) 0.36708(13) 0.85654(16) 0.0254(7) Uani 1 1 d . . .
H61A H 0.5952 0.3589 0.8900 0.031 Uiso 1 1 calc R . .
C62 C 0.6682(4) 0.43157(14) 0.84731(18) 0.0327(8) Uani 1 1 d . . .
H62A H 0.7348 0.4416 0.8132 0.039 Uiso 1 1 calc R . .
H62B H 0.5823 0.4446 0.8286 0.039 Uiso 1 1 calc R . .
C63 C 0.6996(4) 0.46180(15) 0.9162(2) 0.0399(9) Uani 1 1 d . . .
H63A H 0.7068 0.5030 0.9076 0.048 Uiso 1 1 calc R . .
H63B H 0.6268 0.4558 0.9481 0.048 Uiso 1 1 calc R . .
C64 C 0.8247(4) 0.44094(17) 0.9507(2) 0.0461(10) Uani 1 1 d . . .
H64A H 0.8381 0.4598 0.9963 0.055 Uiso 1 1 calc R . .
H64B H 0.8993 0.4507 0.9215 0.055 Uiso 1 1 calc R . .
C66 C 0.7945(3) 0.34691(14) 0.89183(16) 0.0291(7) Uani 1 1 d . . .
H66A H 0.7904 0.3056 0.8998 0.035 Uiso 1 1 calc R . .
H66B H 0.8677 0.3545 0.8608 0.035 Uiso 1 1 calc R . .
C65 C 0.8193(4) 0.37712(16) 0.96097(18) 0.0380(8) Uani 1 1 d . . .
H65A H 0.7487 0.3677 0.9930 0.046 Uiso 1 1 calc R . .
H65B H 0.9028 0.3638 0.9823 0.046 Uiso 1 1 calc R . .
C71 C 0.7779(3) 0.31406(13) 0.72817(16) 0.0242(6) Uani 1 1 d . . .
H71A H 0.7454 0.2999 0.6818 0.029 Uiso 1 1 calc R . .
C72 C 0.8563(3) 0.36707(14) 0.71062(17) 0.0295(7) Uani 1 1 d . . .
H72A H 0.9009 0.3819 0.7532 0.035 Uiso 1 1 calc R . .
H72B H 0.7968 0.3968 0.6920 0.035 Uiso 1 1 calc R . .
C73 C 0.9577(3) 0.35226(16) 0.65641(18) 0.0368(8) Uani 1 1 d . . .
H73A H 0.9122 0.3414 0.6123 0.044 Uiso 1 1 calc R . .
H73B H 1.0117 0.3860 0.6473 0.044 Uiso 1 1 calc R . .
C74 C 1.0460(4) 0.30367(17) 0.6810(2) 0.0417(9) Uani 1 1 d . . .
H74A H 1.1054 0.2934 0.6434 0.050 Uiso 1 1 calc R . .
H74B H 1.1001 0.3163 0.7215 0.050 Uiso 1 1 calc R . .
C75 C 0.9678(4) 0.25185(17) 0.70108(19) 0.0376(8) Uani 1 1 d . . .
H75A H 1.0278 0.2224 0.7199 0.045 Uiso 1 1 calc R . .
H75B H 0.9223 0.2363 0.6592 0.045 Uiso 1 1 calc R . .
C76 C 0.8678(3) 0.26645(14) 0.75527(18) 0.0294(7) Uani 1 1 d . . .
H76A H 0.9133 0.2787 0.7988 0.035 Uiso 1 1 calc R . .
H76B H 0.8151 0.2325 0.7656 0.035 Uiso 1 1 calc R . .
C81 C 0.5271(3) 0.37149(13) 0.72131(16) 0.0239(6) Uani 1 1 d . . .
H81A H 0.5636 0.4104 0.7284 0.029 Uiso 1 1 calc R . .
C82 C 0.5239(3) 0.36058(15) 0.64272(16) 0.0300(7) Uani 1 1 d . . .
H82A H 0.6140 0.3611 0.6255 0.036 Uiso 1 1 calc R . .
H82B H 0.4860 0.3228 0.6330 0.036 Uiso 1 1 calc R . .
C83 C 0.4427(3) 0.40564(16) 0.60516(18) 0.0367(8) Uani 1 1 d . . .
H83A H 0.4849 0.4430 0.6122 0.044 Uiso 1 1 calc R . .
H83B H 0.4400 0.3974 0.5547 0.044 Uiso 1 1 calc R . .
C84 C 0.3042(3) 0.40824(17) 0.63090(19) 0.0386(9) Uani 1 1 d . . .
H84A H 0.2564 0.4395 0.6073 0.046 Uiso 1 1 calc R . .
H84B H 0.2583 0.3724 0.6194 0.046 Uiso 1 1 calc R . .
C85 C 0.3054(4) 0.41753(15) 0.70894(19) 0.0368(8) Uani 1 1 d . . .
H85A H 0.2149 0.4162 0.7253 0.044 Uiso 1 1 calc R . .
H85B H 0.3412 0.4555 0.7197 0.044 Uiso 1 1 calc R . .
C86 C 0.3874(3) 0.37286(14) 0.74739(17) 0.0281(7) Uani 1 1 d . . .
H86A H 0.3466 0.3352 0.7405 0.034 Uiso 1 1 calc R . .
H86B H 0.3896 0.3813 0.7978 0.034 Uiso 1 1 calc R . .

loop_
_atom_site_aniso_label
_atom_site_aniso_U_11
_atom_site_aniso_U_22
_atom_site_aniso_U_33
_atom_site_aniso_U_23
_atom_site_aniso_U_13
_atom_site_aniso_U_12
Pt1 0.02524(7) 0.01810(6) 0.01563(6) -0.00058(4) 0.00199(4) 0.00053(4)
Br1 0.0490(2) 0.02712(16) 0.01740(15) -0.00163(12) 0.00616(13) -0.00491(14)
Fe1 0.0331(2) 0.0212(2) 0.0201(2) -0.00202(17) 0.00451(18) 0.00156(18)
P1 0.0233(4) 0.0201(4) 0.0179(4) -0.0001(3) 0.0008(3) -0.0001(3)
B1 0.0318(19) 0.0195(16) 0.0185(17) -0.0010(13) 0.0003(14) -0.0025(14)
P2 0.0261(4) 0.0193(4) 0.0192(4) 0.0005(3) 0.0016(3) 0.0006(3)
Br2 0.03992(19) 0.03832(19) 0.02148(16) -0.00017(13) -0.00535(13) 0.00080(15)
C11 0.0280(16) 0.0246(15) 0.0180(15) -0.0027(12) -0.0014(12) -0.0021(13)
C12 0.0381(19) 0.0254(16) 0.0265(17) -0.0028(13) -0.0029(14) -0.0047(14)
C13 0.057(2) 0.037(2) 0.0283(19) -0.0098(15) -0.0018(17) -0.0086(18)
C14 0.045(2) 0.059(3) 0.031(2) -0.0089(18) -0.0109(16) -0.0089(19)
C15 0.045(2) 0.052(2) 0.0265(18) -0.0025(16) -0.0084(16) 0.0076(18)
C16 0.0298(17) 0.0344(18) 0.0236(16) -0.0013(14) -0.0022(13) 0.0029(14)
C21 0.0284(16) 0.0228(15) 0.0185(15) 0.0011(12) 0.0008(12) -0.0009(12)
C22 0.0304(17) 0.0265(16) 0.0277(17) 0.0067(13) 0.0013(13) 0.0007(13)
C23 0.043(2) 0.0302(17) 0.0256(17) 0.0077(14) 0.0034(14) -0.0012(15)
C24 0.044(2) 0.0305(18) 0.036(2) 0.0049(15) 0.0142(16) -0.0032(16)
C25 0.0352(19) 0.0305(17) 0.0328(18) 0.0005(14) 0.0129(15) 0.0028(14)
C26 0.0303(17) 0.0210(15) 0.0254(16) 0.0002(12) 0.0038(13) -0.0004(13)
C31 0.0256(16) 0.0196(15) 0.0274(16) -0.0007(12) 0.0004(12) 0.0013(12)
C32 0.0309(18) 0.0351(18) 0.0288(17) -0.0025(14) -0.0026(14) 0.0035(14)
C33 0.0317(19) 0.053(2) 0.043(2) -0.0018(18) -0.0094(16) 0.0086(17)
C34 0.0281(19) 0.047(2) 0.058(3) -0.0028(19) 0.0012(17) 0.0097(17)
C35 0.034(2) 0.042(2) 0.043(2) -0.0071(17) 0.0087(16) 0.0120(16)
C36 0.0305(18) 0.0337(18) 0.0310(18) -0.0007(14) 0.0053(14) 0.0066(14)
C41 0.0365(18) 0.0201(15) 0.0199(15) -0.0038(12) 0.0024(13) 0.0012(13)
C42 0.043(2) 0.0204(15) 0.0206(16) -0.0032(12) 0.0050(14) 0.0010(14)
C43 0.043(2) 0.0256(17) 0.0286(18) -0.0067(13) 0.0132(15) -0.0082(14)
C44 0.0298(17) 0.0345(18) 0.0326(18) -0.0094(15) 0.0038(14) -0.0024(14)
C45 0.0325(17) 0.0276(16) 0.0217(16) -0.0041(13) 0.0038(13) -0.0005(14)
C51 0.041(2) 0.0233(16) 0.041(2) -0.0023(14) -0.0001(16) 0.0063(14)
C52 0.051(2) 0.0245(17) 0.041(2) -0.0131(15) 0.0170(17) -0.0013(16)
C53 0.064(3) 0.0245(17) 0.0238(17) -0.0069(14) 0.0007(16) 0.0021(16)
C54 0.0386(19) 0.0292(18) 0.038(2) -0.0080(15) -0.0043(15) -0.0022(15)
C55 0.043(2) 0.0250(17) 0.0303(18) 0.0008(14) 0.0071(15) -0.0045(15)
C61 0.0313(17) 0.0217(15) 0.0233(16) -0.0034(12) 0.0024(13) -0.0030(13)
C62 0.041(2) 0.0229(16) 0.0338(19) -0.0026(14) 0.0015(15) -0.0028(14)
C63 0.050(2) 0.0281(18) 0.042(2) -0.0141(16) 0.0040(17) -0.0045(16)
C64 0.051(2) 0.045(2) 0.042(2) -0.0188(18) -0.0004(18) -0.0088(19)
C66 0.0319(17) 0.0311(17) 0.0241(16) -0.0021(13) -0.0012(13) -0.0017(14)
C65 0.042(2) 0.046(2) 0.0259(18) -0.0089(15) -0.0031(15) 0.0003(17)
C71 0.0269(16) 0.0251(16) 0.0209(15) -0.0014(12) 0.0024(12) -0.0016(13)
C72 0.0303(17) 0.0302(17) 0.0282(17) 0.0005(14) 0.0030(13) -0.0020(14)
C73 0.0316(18) 0.046(2) 0.0327(19) 0.0020(16) 0.0056(15) -0.0094(16)
C74 0.0315(19) 0.055(2) 0.039(2) -0.0015(18) 0.0112(16) -0.0005(17)
C75 0.037(2) 0.0400(19) 0.035(2) -0.0026(16) 0.0009(16) 0.0126(16)
C76 0.0279(17) 0.0301(18) 0.0303(18) 0.0002(14) 0.0015(14) 0.0039(14)
C81 0.0274(16) 0.0190(14) 0.0255(16) 0.0039(12) 0.0040(13) 0.0004(12)
C82 0.0330(18) 0.0349(18) 0.0224(16) 0.0048(14) 0.0048(13) 0.0035(14)
C83 0.0366(19) 0.044(2) 0.0302(19) 0.0129(16) 0.0052(15) 0.0067(16)
C84 0.0338(19) 0.044(2) 0.038(2) 0.0151(17) 0.0021(15) 0.0089(16)
C85 0.0354(19) 0.0346(19) 0.041(2) 0.0050(16) 0.0084(16) 0.0117(15)
C86 0.0290(17) 0.0297(17) 0.0257(16) 0.0017(13) 0.0038(13) 0.0029(13)

loop_
_geom_bond_atom_site_label_1
_geom_bond_atom_site_label_2
_geom_bond_distance
_geom_bond_site_symmetry_2
_geom_bond_publ_flag
Pt1 B1 1.994(3) . ?
Pt1 P2 2.3374(8) . ?
Pt1 P1 2.3457(8) . ?
Pt1 Br1 2.6141(3) . ?
P1 C11 1.852(3) . ?
P1 C31 1.863(3) . ?
P1 C21 1.868(3) . ?
B1 C41 1.549(5) . ?
B1 Br2 1.999(4) . ?
P2 C71 1.850(3) . ?
P2 C81 1.860(3) . ?
P2 C61 1.869(3) . ?
C11 C12 1.531(4) . ?
C11 C16 1.538(4) . ?
C11 H11A 1.0000 . ?
C12 C13 1.529(4) . ?
C12 H12A 0.9900 . ?
C12 H12B 0.9900 . ?
C13 C14 1.514(5) . ?
C13 H13A 0.9900 . ?
C13 H13B 0.9900 . ?
C14 C15 1.518(6) . ?
C14 H14A 0.9900 . ?
C14 H14B 0.9900 . ?
C15 C16 1.529(4) . ?
C15 H15A 0.9900 . ?
C15 H15B 0.9900 . ?
C16 H16A 0.9900 . ?
C16 H16B 0.9900 . ?
C21 C26 1.537(4) . ?
C21 C22 1.542(4) . ?
C21 H21A 1.0000 . ?
C22 C23 1.530(4) . ?
C22 H22A 0.9900 . ?
C22 H22B 0.9900 . ?
C23 C24 1.512(5) . ?
C23 H23A 0.9900 . ?
C23 H23B 0.9900 . ?
C24 C25 1.513(5) . ?
C24 H24A 0.9900 . ?
C24 H24B 0.9900 . ?
C25 C26 1.523(4) . ?
C25 H25A 0.9900 . ?
C25 H25B 0.9900 . ?
C26 H26A 0.9900 . ?
C26 H26B 0.9900 . ?
C31 C36 1.528(4) . ?
C31 C32 1.539(4) . ?
C31 H31A 1.0000 . ?
C32 C33 1.531(5) . ?
C32 H32A 0.9900 . ?
C32 H32B 0.9900 . ?
C33 C34 1.522(5) . ?
C33 H33A 0.9900 . ?
C33 H33B 0.9900 . ?
C34 C35 1.517(5) . ?
C34 H34A 0.9900 . ?
C34 H34B 0.9900 . ?
C35 C36 1.527(5) . ?
C35 H35A 0.9900 . ?
C35 H35B 0.9900 . ?
C36 H36A 0.9900 . ?
C36 H36B 0.9900 . ?
C41 C45 1.432(5) . ?
C41 C42 1.438(4) . ?
C42 C43 1.402(5) . ?
C42 H42A 0.9500 . ?
C43 C44 1.414(5) . ?
C43 H43A 0.9500 . ?
C44 C45 1.411(5) . ?
C44 H44A 0.9500 . ?
C45 H45A 0.9500 . ?
C51 C52 1.411(5) . ?
C51 C55 1.414(5) . ?
C51 H51A 0.9500 . ?
C52 C53 1.403(5) . ?
C52 H52A 0.9500 . ?
C53 C54 1.409(5) . ?
C53 H53A 0.9500 . ?
C54 C55 1.418(5) . ?
C54 H54A 0.9500 . ?
C55 H55A 0.9500 . ?
C61 C62 1.535(4) . ?
C61 C66 1.545(4) . ?
C61 H61A 1.0000 . ?
C62 C63 1.533(5) . ?
C62 H62A 0.9900 . ?
C62 H62B 0.9900 . ?
C63 C64 1.510(5) . ?
C63 H63A 0.9900 . ?
C63 H63B 0.9900 . ?
C64 C65 1.523(5) . ?
C64 H64A 0.9900 . ?
C64 H64B 0.9900 . ?
C66 C65 1.525(4) . ?
C66 H66A 0.9900 . ?
C66 H66B 0.9900 . ?
C65 H65A 0.9900 . ?
C65 H65B 0.9900 . ?
C71 C72 1.532(4) . ?
C71 C76 1.536(4) . ?
C71 H71A 1.0000 . ?
C72 C73 1.536(5) . ?
C72 H72A 0.9900 . ?
C72 H72B 0.9900 . ?
C73 C74 1.528(5) . ?
C73 H73A 0.9900 . ?
C73 H73B 0.9900 . ?
C74 C75 1.521(5) . ?
C74 H74A 0.9900 . ?
C74 H74B 0.9900 . ?
C75 C76 1.524(5) . ?
C75 H75A 0.9900 . ?
C75 H75B 0.9900 . ?
C76 H76A 0.9900 . ?
C76 H76B 0.9900 . ?
C81 C86 1.532(4) . ?
C81 C82 1.535(4) . ?
C81 H81A 1.0000 . ?
C82 C83 1.521(4) . ?
C82 H82A 0.9900 . ?
C82 H82B 0.9900 . ?
C83 C84 1.520(5) . ?
C83 H83A 0.9900 . ?
C83 H83B 0.9900 . ?
C84 C85 1.518(5) . ?
C84 H84A 0.9900 . ?
C84 H84B 0.9900 . ?
C85 C86 1.527(4) . ?
C85 H85A 0.9900 . ?
C85 H85B 0.9900 . ?
C86 H86A 0.9900 . ?
C86 H86B 0.9900 . ?
